data_4341468
loop_
_publ_author_name
'Blake, Alexander J.'
'Donamar\'ia, Roc\'io'
'Lippolis, Vito'
'L\'opez-de-Luzuriaga, Jos\'e M'
'Manso, Elena'
'Monge, Miguel'
'Olmos, M. Elena'

_publ_section_title
;
 Influence of crown thioether ligands in the structures and of
 perhalophenyl groups in the optical properties of complexes with
 argentoaurophilic interactions.
;
_journal_issue 19
_journal_name_full 'Inorganic chemistry'
_journal_page_first 10471
_journal_page_last 10484
_journal_paper_doi 10.1021/ic501515c
_journal_volume 53
_journal_year 2014
_chemical_compound_source 'synthesis as described'
_chemical_formula_moiety 'C22 H20 Ag Au Cl10 S4'
_chemical_formula_sum 'C22 H20 Ag Au Cl10 S4'
_chemical_formula_weight 1071.96
_chemical_name_common 'em50rd82 THF/Hex'
_chemical_name_systematic
;
 ?
;
_space_group_IT_number 14
_symmetry_cell_setting monoclinic
_symmetry_Int_Tables_number 14
_symmetry_space_group_name_Hall '-P 2yn'
_symmetry_space_group_name_H-M 'P 1 21/n 1'
_atom_sites_solution_hydrogens geom
_atom_sites_solution_primary direct
_atom_sites_solution_secondary difmap
_audit_conform_dict_location ftp://ftp.iucr.org/pub/cif_core.dic
_audit_conform_dict_name cif_core.dic
_audit_conform_dict_version 2.4
_audit_creation_date 2014-02-17T20:13:13-00:00
_audit_creation_method 'WinGX routine CIF_UPDATE'
_cell_angle_alpha 90
_cell_angle_beta 92.410(3)
_cell_angle_gamma 90
_cell_formula_units_Z 4
_cell_length_a 8.4456(5)
_cell_length_b 21.8643(12)
_cell_length_c 17.2493(5)
_cell_measurement_reflns_used 5676
_cell_measurement_temperature 183(2)
_cell_measurement_theta_max 27.47
_cell_measurement_theta_min 1.5
_cell_measurement_wavelength 0.71073
_cell_volume 3182.4(3)
_computing_cell_refinement 'HKL Scalepack (Otwinowski & Minor 1997)'
_computing_data_collection 'Collect (Bruker AXS BV, 1997-2004)'
_computing_data_reduction 'HKL Denzo and Scalepack (Otwinowski & Minor 1997)'
_computing_molecular_graphics 'Ortep-3 for Windows (Farrugia, 1997)'
_computing_publication_material 'WinGX publication routines (Farrugia, 1999)'
_computing_structure_refinement 'SHELXL-97 (Sheldrick, 2008)'
_diffrn_ambient_temperature 183(2)
_diffrn_detector 'CCD plate'
_diffrn_detector_area_resol_mean 9
_diffrn_measured_fraction_theta_full 0.99
_diffrn_measured_fraction_theta_max 0.99
_diffrn_measurement_device '95mm CCD camera on \k-goniostat'
_diffrn_measurement_device_type KappaCCD
_diffrn_measurement_method 'CCD rotation images, thick slices'
_diffrn_orient_matrix_type 'by Bruker AXS Collect from scalepack cell'
_diffrn_orient_matrix_UB_11 -0.195444E-1
_diffrn_orient_matrix_UB_12 0.449308E-1
_diffrn_orient_matrix_UB_13 0.46955E-2
_diffrn_orient_matrix_UB_21 -0.274443E-1
_diffrn_orient_matrix_UB_22 -0.57276E-2
_diffrn_orient_matrix_UB_23 0.553633E-1
_diffrn_orient_matrix_UB_31 0.113619
_diffrn_orient_matrix_UB_32 0.63453E-2
_diffrn_orient_matrix_UB_33 0.167249E-1
_diffrn_radiation_monochromator graphite
_diffrn_radiation_probe x-ray
_diffrn_radiation_type MoK\a
_diffrn_radiation_wavelength 0.71073
_diffrn_reflns_av_R_equivalents 0.0921
_diffrn_reflns_av_unetI/netI 0.0652
_diffrn_reflns_limit_h_max 10
_diffrn_reflns_limit_h_min -10
_diffrn_reflns_limit_k_max 28
_diffrn_reflns_limit_k_min -28
_diffrn_reflns_limit_l_max 22
_diffrn_reflns_limit_l_min -19
_diffrn_reflns_number 44974
_diffrn_reflns_theta_full 27.47
_diffrn_reflns_theta_max 27.47
_diffrn_reflns_theta_min 1.5
_diffrn_source 'Enraf Nonius FR590'
_exptl_absorpt_coefficient_mu 6.339
_exptl_absorpt_correction_T_max 0.5787
_exptl_absorpt_correction_T_min 0.4694
_exptl_absorpt_correction_type multi-scan
_exptl_absorpt_process_details
;
        [c.f. r.h. blessing, acta cryst. (1995), a51, 33-38]
;
_exptl_crystal_colour colourless
_exptl_crystal_density_diffrn 2.237
_exptl_crystal_density_method 'not measured'
_exptl_crystal_description needle
_exptl_crystal_F_000 2048
_exptl_crystal_size_max 0.2
_exptl_crystal_size_mid 0.07
_exptl_crystal_size_min 0.05
_refine_diff_density_max 1.248
_refine_diff_density_min -1.964
_refine_diff_density_rms 0.194
_refine_ls_extinction_method none
_refine_ls_goodness_of_fit_ref 1.116
_refine_ls_hydrogen_treatment constr
_refine_ls_matrix_type full
_refine_ls_number_parameters 343
_refine_ls_number_reflns 7203
_refine_ls_number_restraints 0
_refine_ls_restrained_S_all 1.116
_refine_ls_R_factor_all 0.0851
_refine_ls_R_factor_gt 0.0477
_refine_ls_shift/su_max 0.001
_refine_ls_shift/su_mean 0
_refine_ls_structure_factor_coef Fsqd
_refine_ls_weighting_details 'calc w=1/[\s^2^(Fo^2^)+(0.0373P)^2^+8.4808P] where P=(Fo^2^+2Fc^2^)/3'
_refine_ls_weighting_scheme calc
_refine_ls_wR_factor_gt 0.0935
_refine_ls_wR_factor_ref 0.1036
_reflns_number_gt 5055
_reflns_number_total 7203
_reflns_threshold_expression >2\s(I)
_cod_data_source_file ic501515c_si_001.cif
_cod_data_source_block em50rd82
_cod_depositor_comments
;
The following automatic conversions were performed:

'_symmetry_cell_setting' value 'Monoclinic' changed to 'monoclinic'
according to
/usr/data/users/saulius/crontab/automatic-downloads/current/ACS/lib/dictionaries/cif_core.dic
dictionary named 'cif_core.dic' version 2.4.2 from 2011-04-26.

Automatic conversion script
Id: cif_fix_values 2827 2014-09-09 07:05:25Z andrius 
;
_cod_original_sg_symbol_H-M P21/n
_cod_database_code 4341468

loop_
_symmetry_equiv_pos_as_xyz
'x, y, z'
'-x+1/2, y+1/2, -z+1/2'
'-x, -y, -z'
'x-1/2, -y-1/2, z-1/2'

loop_
_atom_site_label
_atom_site_type_symbol
_atom_site_fract_x
_atom_site_fract_y
_atom_site_fract_z
_atom_site_U_iso_or_equiv
_atom_site_adp_type
_atom_site_occupancy
_atom_site_symmetry_multiplicity
_atom_site_calc_flag
_atom_site_refinement_flags
Ag Ag 0.65751(7) 0.23792(3) 0.12817(3) 0.03076(15) Uani 1 1 d .
Au Au 0.98873(3) 0.250466(13) 0.120154(14) 0.02154(9) Uani 1 1 d .
C1 C 0.9330(8) 0.1591(3) 0.1225(4) 0.0197(15) Uani 1 1 d .
C2 C 0.9258(8) 0.1263(3) 0.1931(4) 0.0229(16) Uani 1 1 d .
C3 C 0.8774(8) 0.0655(3) 0.1957(4) 0.0281(17) Uani 1 1 d .
C4 C 0.8392(8) 0.0339(3) 0.1275(4) 0.0275(17) Uani 1 1 d .
C5 C 0.8476(9) 0.0644(3) 0.0564(4) 0.0287(17) Uani 1 1 d .
C6 C 0.8939(8) 0.1258(3) 0.0566(4) 0.0226(15) Uani 1 1 d .
Cl1 Cl 0.9758(2) 0.16375(9) 0.27906(10) 0.0359(5) Uani 1 1 d .
Cl2 Cl 0.8605(3) 0.02898(10) 0.28389(12) 0.0463(5) Uani 1 1 d .
Cl3 Cl 0.7778(3) -0.04095(9) 0.13066(13) 0.0474(6) Uani 1 1 d .
Cl4 Cl 0.7925(3) 0.02647(9) -0.02830(12) 0.0440(5) Uani 1 1 d .
Cl5 Cl 0.8973(2) 0.16173(9) -0.03337(10) 0.0345(5) Uani 1 1 d .
C11 C 1.0431(8) 0.3420(3) 0.1175(4) 0.0217(15) Uani 1 1 d .
C12 C 1.0851(8) 0.3718(3) 0.0501(4) 0.0234(16) Uani 1 1 d .
C13 C 1.1381(8) 0.4319(3) 0.0484(4) 0.0238(16) Uani 1 1 d .
C14 C 1.1450(9) 0.4663(3) 0.1171(4) 0.0272(17) Uani 1 1 d .
C15 C 1.0948(8) 0.4398(3) 0.1846(4) 0.0224(15) Uani 1 1 d .
C16 C 1.0476(8) 0.3783(3) 0.1839(4) 0.0233(16) Uani 1 1 d .
Cl6 Cl 1.0731(2) 0.33105(8) -0.03710(9) 0.0289(4) Uani 1 1 d .
Cl7 Cl 1.1988(2) 0.46472(9) -0.03677(10) 0.0340(4) Uani 1 1 d .
Cl8 Cl 1.2169(3) 0.53981(9) 0.11687(11) 0.0386(5) Uani 1 1 d .
Cl9 Cl 1.1006(3) 0.48214(9) 0.26947(11) 0.0397(5) Uani 1 1 d .
Cl10 Cl 0.9948(2) 0.34620(9) 0.27148(10) 0.0317(4) Uani 1 1 d .
S1 S 0.6087(2) 0.27344(10) -0.01718(11) 0.0340(5) Uani 1 1 d .
C21 C 0.5047(10) 0.3447(3) 0.0014(4) 0.0348(19) Uani 1 1 d .
H21A H 0.4774 0.3649 -0.0474 0.042 Uiso 1 1 calc R
H21B H 0.4073 0.3359 0.0271 0.042 Uiso 1 1 calc R
C22 C 0.6087(9) 0.3864(3) 0.0522(4) 0.0336(19) Uani 1 1 d .
H22A H 0.5596 0.4264 0.0529 0.04 Uiso 1 1 calc R
H22B H 0.7099 0.3909 0.0281 0.04 Uiso 1 1 calc R
S2 S 0.4991(2) 0.13206(9) 0.11677(11) 0.0344(5) Uani 1 1 d .
C23 C 0.4535(8) 0.3775(4) 0.1897(4) 0.0309(18) Uani 1 1 d .
H23A H 0.4376 0.4214 0.1917 0.037 Uiso 1 1 calc R
H23B H 0.3715 0.3605 0.1551 0.037 Uiso 1 1 calc R
C24 C 0.4374(9) 0.3508(3) 0.2708(4) 0.0320(18) Uani 1 1 d .
H24A H 0.5379 0.3556 0.2994 0.038 Uiso 1 1 calc R
H24B H 0.3593 0.3746 0.2973 0.038 Uiso 1 1 calc R
C25 C 0.3901(9) 0.2845(3) 0.2734(5) 0.0354(19) Uani 1 1 d .
H25A H 0.319 0.2758 0.2292 0.042 Uiso 1 1 calc R
H25B H 0.3321 0.2775 0.32 0.042 Uiso 1 1 calc R
S3 S 0.5553(2) 0.23214(9) 0.27268(11) 0.0323(5) Uani 1 1 d .
C26 C 0.4502(10) 0.1600(4) 0.2697(4) 0.039(2) Uani 1 1 d .
H26A H 0.5258 0.1273 0.2804 0.047 Uiso 1 1 calc R
H26B H 0.3751 0.1597 0.3107 0.047 Uiso 1 1 calc R
C27 C 0.3599(9) 0.1461(3) 0.1919(4) 0.0317(18) Uani 1 1 d .
H27A H 0.2925 0.1804 0.1773 0.038 Uiso 1 1 calc R
H27B H 0.2931 0.1104 0.1978 0.038 Uiso 1 1 calc R
S4 S 0.6459(2) 0.36185(9) 0.15093(11) 0.0309(4) Uani 1 1 d .
C28 C 0.3647(10) 0.1372(4) 0.0314(4) 0.038(2) Uani 1 1 d .
H28A H 0.4087 0.1129 -0.0096 0.046 Uiso 1 1 calc R
H28B H 0.2648 0.1186 0.044 0.046 Uiso 1 1 calc R
C29 C 0.3300(9) 0.2010(4) -0.0007(4) 0.036(2) Uani 1 1 d .
H29A H 0.2265 0.2002 -0.0273 0.044 Uiso 1 1 calc R
H29B H 0.3235 0.2289 0.0428 0.044 Uiso 1 1 calc R
C30 C 0.4468(11) 0.2267(4) -0.0556(4) 0.043(2) Uani 1 1 d .
H30A H 0.3877 0.2509 -0.0941 0.052 Uiso 1 1 calc R
H30B H 0.4925 0.1926 -0.0828 0.052 Uiso 1 1 calc R

loop_
_atom_site_aniso_label
_atom_site_aniso_U_11
_atom_site_aniso_U_22
_atom_site_aniso_U_33
_atom_site_aniso_U_23
_atom_site_aniso_U_13
_atom_site_aniso_U_12
Ag 0.0223(3) 0.0378(4) 0.0324(3) 0.0043(2) 0.0036(2) -0.0006(2)
Au 0.02170(14) 0.02296(14) 0.02007(14) 0.00040(12) 0.00216(9) -0.00202(13)
C1 0.015(3) 0.012(3) 0.032(4) 0.003(3) 0.002(3) 0.001(3)
C2 0.017(4) 0.031(4) 0.021(4) -0.003(3) 0.003(3) -0.002(3)
C3 0.019(4) 0.037(5) 0.028(4) 0.010(3) 0.003(3) 0.008(3)
C4 0.018(4) 0.024(4) 0.040(5) 0.003(3) 0.005(3) 0.000(3)
C5 0.024(4) 0.032(4) 0.031(4) -0.008(3) -0.001(3) 0.002(3)
C6 0.016(4) 0.032(4) 0.020(4) 0.004(3) 0.003(3) 0.000(3)
Cl1 0.0492(13) 0.0384(12) 0.0198(9) -0.0016(8) -0.0003(8) 0.0028(9)
Cl2 0.0560(15) 0.0448(13) 0.0384(12) 0.0194(10) 0.0051(10) -0.0016(10)
Cl3 0.0502(14) 0.0255(11) 0.0661(15) 0.0052(10) -0.0019(11) -0.0070(10)
Cl4 0.0520(14) 0.0372(12) 0.0419(12) -0.0136(9) -0.0061(10) -0.0045(10)
Cl5 0.0464(13) 0.0372(11) 0.0200(9) 0.0008(8) 0.0026(8) 0.0001(9)
C11 0.019(4) 0.017(4) 0.029(4) 0.002(3) 0.001(3) 0.005(3)
C12 0.023(4) 0.029(4) 0.018(4) -0.001(3) 0.001(3) 0.001(3)
C13 0.022(4) 0.025(4) 0.025(4) 0.005(3) 0.002(3) 0.001(3)
C14 0.027(4) 0.022(4) 0.033(4) 0.005(3) -0.001(3) 0.003(3)
C15 0.017(4) 0.027(4) 0.023(4) -0.003(3) 0.001(3) 0.000(3)
C16 0.020(4) 0.030(4) 0.020(4) 0.008(3) 0.004(3) 0.006(3)
Cl6 0.0363(11) 0.0312(10) 0.0189(9) -0.0025(7) -0.0011(7) -0.0002(8)
Cl7 0.0417(12) 0.0334(11) 0.0275(10) 0.0097(8) 0.0067(8) -0.0039(9)
Cl8 0.0480(13) 0.0244(10) 0.0439(12) -0.0004(8) 0.0083(9) -0.0087(9)
Cl9 0.0544(14) 0.0353(11) 0.0298(10) -0.0100(8) 0.0071(9) -0.0059(10)
Cl10 0.0386(12) 0.0355(11) 0.0215(9) 0.0024(8) 0.0079(8) -0.0030(8)
S1 0.0358(12) 0.0381(11) 0.0287(10) -0.0016(9) 0.0075(9) 0.0018(9)
C21 0.041(5) 0.037(5) 0.026(4) 0.008(3) 0.001(3) 0.004(4)
C22 0.035(5) 0.032(5) 0.035(4) 0.011(3) 0.009(4) 0.001(4)
S2 0.0300(11) 0.0361(12) 0.0373(11) 0.0016(9) 0.0037(9) 0.0061(9)
C23 0.022(4) 0.039(5) 0.032(4) 0.003(3) 0.004(3) 0.002(3)
C24 0.028(4) 0.038(5) 0.030(4) -0.008(3) 0.000(3) -0.002(3)
C25 0.036(5) 0.036(5) 0.034(4) -0.005(4) 0.009(4) -0.005(4)
S3 0.0282(11) 0.0389(12) 0.0292(10) 0.0043(8) -0.0044(8) -0.0030(8)
C26 0.045(5) 0.040(5) 0.032(4) 0.007(4) 0.000(4) -0.005(4)
C27 0.031(5) 0.030(4) 0.034(4) 0.006(3) 0.002(3) 0.001(3)
S4 0.0214(10) 0.0386(12) 0.0328(11) -0.0022(9) 0.0034(8) -0.0023(8)
C28 0.039(5) 0.041(5) 0.035(4) -0.012(4) -0.003(4) -0.009(4)
C29 0.032(5) 0.049(5) 0.028(4) -0.002(4) -0.011(3) -0.001(4)
C30 0.060(6) 0.040(5) 0.029(4) 0.000(4) 0.001(4) 0.000(4)

loop_
_atom_type_symbol
_atom_type_description
_atom_type_scat_dispersion_real
_atom_type_scat_dispersion_imag
_atom_type_scat_source
C C 0.0033 0.0016 'International Tables Vol C Tables 4.2.6.8 and 6.1.1.4'
H H 0 0 'International Tables Vol C Tables 4.2.6.8 and 6.1.1.4'
Ag Ag -0.8971 1.1015 'International Tables Vol C Tables 4.2.6.8 and 6.1.1.4'
Au Au -2.0133 8.8022 'International Tables Vol C Tables 4.2.6.8 and 6.1.1.4'
Cl Cl 0.1484 0.1585 'International Tables Vol C Tables 4.2.6.8 and 6.1.1.4'
S S 0.1246 0.1234 'International Tables Vol C Tables 4.2.6.8 and 6.1.1.4'

loop_
_geom_angle_atom_site_label_1
_geom_angle_atom_site_label_2
_geom_angle_atom_site_label_3
_geom_angle
_geom_angle_site_symmetry_1
_geom_angle_site_symmetry_3
_geom_angle_publ_flag
S1 Ag S3 148.78(7) . . ?
S1 Ag S2 97.31(6) . . ?
S3 Ag S2 81.24(6) . . ?
S1 Ag S4 80.80(6) . . ?
S3 Ag S4 84.16(6) . . ?
S2 Ag S4 147.65(6) . . ?
S1 Ag Au 92.31(5) . . ?
S3 Ag Au 114.20(5) . . ?
S2 Ag Au 125.05(5) . . ?
S4 Ag Au 87.27(4) . . ?
C1 Au C11 179.6(3) . . ?
C1 Au Ag 71.07(18) . . ?
C11 Au Ag 108.60(19) . . ?
C6 C1 C2 115.1(6) . . ?
C6 C1 Au 123.0(5) . . ?
C2 C1 Au 121.8(5) . . ?
C3 C2 C1 122.3(6) . . ?
C3 C2 Cl1 119.0(5) . . ?
C1 C2 Cl1 118.6(5) . . ?
C4 C3 C2 120.3(6) . . ?
C4 C3 Cl2 119.3(6) . . ?
C2 C3 Cl2 120.4(6) . . ?
C3 C4 C5 119.1(7) . . ?
C3 C4 Cl3 120.4(6) . . ?
C5 C4 Cl3 120.5(6) . . ?
C6 C5 C4 118.7(6) . . ?
C6 C5 Cl4 121.9(6) . . ?
C4 C5 Cl4 119.4(6) . . ?
C1 C6 C5 124.5(6) . . ?
C1 C6 Cl5 119.0(5) . . ?
C5 C6 Cl5 116.5(5) . . ?
C12 C11 C16 115.0(6) . . ?
C12 C11 Au 122.6(5) . . ?
C16 C11 Au 122.4(5) . . ?
C13 C12 C11 123.5(6) . . ?
C13 C12 Cl6 118.2(5) . . ?
C11 C12 Cl6 118.3(5) . . ?
C12 C13 C14 119.4(6) . . ?
C12 C13 Cl7 121.1(5) . . ?
C14 C13 Cl7 119.5(5) . . ?
C15 C14 C13 119.0(6) . . ?
C15 C14 Cl8 121.0(6) . . ?
C13 C14 Cl8 120.1(5) . . ?
C14 C15 C16 119.5(6) . . ?
C14 C15 Cl9 119.3(5) . . ?
C16 C15 Cl9 121.2(5) . . ?
C11 C16 C15 123.4(6) . . ?
C11 C16 Cl10 119.0(5) . . ?
C15 C16 Cl10 117.6(5) . . ?
C30 S1 C21 100.6(4) . . ?
C30 S1 Ag 105.5(3) . . ?
C21 S1 Ag 98.1(2) . . ?
C22 C21 S1 110.0(5) . . ?
C22 C21 H21A 109.7 . . ?
S1 C21 H21A 109.7 . . ?
C22 C21 H21B 109.7 . . ?
S1 C21 H21B 109.7 . . ?
H21A C21 H21B 108.2 . . ?
C21 C22 S4 116.1(5) . . ?
C21 C22 H22A 108.3 . . ?
S4 C22 H22A 108.3 . . ?
C21 C22 H22B 108.3 . . ?
S4 C22 H22B 108.3 . . ?
H22A C22 H22B 107.4 . . ?
C27 S2 C28 99.6(4) . . ?
C27 S2 Ag 98.0(3) . . ?
C28 S2 Ag 107.3(3) . . ?
C24 C23 S4 112.4(5) . . ?
C24 C23 H23A 109.1 . . ?
S4 C23 H23A 109.1 . . ?
C24 C23 H23B 109.1 . . ?
S4 C23 H23B 109.1 . . ?
H23A C23 H23B 107.9 . . ?
C25 C24 C23 115.5(6) . . ?
C25 C24 H24A 108.4 . . ?
C23 C24 H24A 108.4 . . ?
C25 C24 H24B 108.4 . . ?
C23 C24 H24B 108.4 . . ?
H24A C24 H24B 107.5 . . ?
C24 C25 S3 113.8(6) . . ?
C24 C25 H25A 108.8 . . ?
S3 C25 H25A 108.8 . . ?
C24 C25 H25B 108.8 . . ?
S3 C25 H25B 108.8 . . ?
H25A C25 H25B 107.7 . . ?
C25 S3 C26 100.1(4) . . ?
C25 S3 Ag 104.9(3) . . ?
C26 S3 Ag 101.0(3) . . ?
C27 C26 S3 114.8(5) . . ?
C27 C26 H26A 108.6 . . ?
S3 C26 H26A 108.6 . . ?
C27 C26 H26B 108.6 . . ?
S3 C26 H26B 108.6 . . ?
H26A C26 H26B 107.5 . . ?
C26 C27 S2 110.0(5) . . ?
C26 C27 H27A 109.7 . . ?
S2 C27 H27A 109.7 . . ?
C26 C27 H27B 109.7 . . ?
S2 C27 H27B 109.7 . . ?
H27A C27 H27B 108.2 . . ?
C22 S4 C23 99.8(4) . . ?
C22 S4 Ag 99.5(3) . . ?
C23 S4 Ag 106.1(3) . . ?
C29 C28 S2 116.9(5) . . ?
C29 C28 H28A 108.1 . . ?
S2 C28 H28A 108.1 . . ?
C29 C28 H28B 108.1 . . ?
S2 C28 H28B 108.1 . . ?
H28A C28 H28B 107.3 . . ?
C30 C29 C28 116.7(7) . . ?
C30 C29 H29A 108.1 . . ?
C28 C29 H29A 108.1 . . ?
C30 C29 H29B 108.1 . . ?
C28 C29 H29B 108.1 . . ?
H29A C29 H29B 107.3 . . ?
C29 C30 S1 119.1(6) . . ?
C29 C30 H30A 107.6 . . ?
S1 C30 H30A 107.6 . . ?
C29 C30 H30B 107.6 . . ?
S1 C30 H30B 107.6 . . ?
H30A C30 H30B 107 . . ?
Data for complex 3 in the paper:

loop_
_geom_bond_atom_site_label_1
_geom_bond_atom_site_label_2
_geom_bond_distance
Ag S1 2.640(2)
Ag S3 2.675(2)
Ag S2 2.676(2)
Ag S4 2.740(2)
Ag Au 2.8200(6)
Au C1 2.053(6)
Au C11 2.055(7)
C1 C6 1.379(9)
C1 C2 1.418(9)
C2 C3 1.391(10)
C2 Cl1 1.730(7)
C3 C4 1.391(10)
C3 Cl2 1.729(7)
C4 C5 1.401(10)
C4 Cl3 1.719(7)
C5 C6 1.398(10)
C5 Cl4 1.727(7)
C6 Cl5 1.740(7)
C11 C12 1.391(9)
C11 C16 1.393(9)
C12 C13 1.391(9)
C12 Cl6 1.746(7)
C13 C14 1.402(10)
C13 Cl7 1.731(7)
C14 C15 1.382(9)
C14 Cl8 1.719(7)
C15 C16 1.401(9)
C15 Cl9 1.732(7)
C16 Cl10 1.741(7)
S1 C30 1.811(9)
S1 C21 1.823(8)
C21 C22 1.518(11)
C21 H21A 0.97
C21 H21B 0.97
C22 S4 1.801(7)
C22 H22A 0.97
C22 H22B 0.97
S2 C27 1.812(7)
S2 C28 1.825(8)
C23 C24 1.527(10)
C23 S4 1.816(7)
C23 H23A 0.97
C23 H23B 0.97
C24 C25 1.506(10)
C24 H24A 0.97
C24 H24B 0.97
C25 S3 1.806(8)
C25 H25A 0.97
C25 H25B 0.97
S3 C26 1.810(8)
C26 C27 1.545(10)
C26 H26A 0.97
C26 H26B 0.97
C27 H27A 0.97
C27 H27B 0.97
C28 C29 1.524(11)
C28 H28A 0.97
C28 H28B 0.97
C29 C30 1.505(11)
C29 H29A 0.97
C29 H29B 0.97
C30 H30A 0.97
C30 H30B 0.97
